data_4328298
loop_
_publ_author_name
'Vadapalli Chandrasekhar'
'Tapas Senapati'
'Atanu Dey'
'Sourav Das'
'Marguerite Kalisz'
'Rodolphe Cl\'erac'

_publ_contact_author_address
;Head, Department of Chemistry
Indian Institute of Technology Kanpur
Kanpur 208016
Uttarpradesh
India
;
_publ_contact_author_email vc@iitk.ac.in
_publ_contact_author_fax '+91-512-259 7436'
_publ_contact_author_name 'Prof. V. Chandrasekhar'
_publ_contact_author_phone '+91-512-259 7259'
_publ_section_title
;
 Cyclo- and Carbophosphazene-Supported Ligands for the Assembly of
 Heterometallic (Cu2+/Ca2+, Cu2+/Dy3+, Cu2+/Tb3+) Complexes: Synthesis,
 Structure, and Magnetism
;
_journal_name_full 'Inorganic Chemistry'
_journal_page_first 2031
_journal_page_last 2038
_journal_paper_doi 10.1021/ic201463g
_journal_volume 51
_journal_year 2012
_chemical_formula_moiety 'C24 H32 Ca Cu N11 O12 P, C H Cl3, O '
_chemical_formula_sum 'C25 H33 Ca Cl3 Cu N11 O13 P'
_chemical_formula_weight 936.56
_chemical_name_systematic
; 
 ? 
;
_space_group_IT_number 2
_symmetry_cell_setting triclinic
_symmetry_space_group_name_Hall '-P 1'
_symmetry_space_group_name_H-M 'P -1'
_atom_sites_solution_hydrogens geom
_atom_sites_solution_primary direct
_atom_sites_solution_secondary difmap
_audit_creation_method SHELXL-97
_cell_angle_alpha 86.717(5)
_cell_angle_beta 75.984(5)
_cell_angle_gamma 72.967(5)
_cell_formula_units_Z 2
_cell_length_a 10.522(5)
_cell_length_b 10.634(5)
_cell_length_c 18.997(5)
_cell_measurement_reflns_used 2423
_cell_measurement_temperature 100(2)
_cell_measurement_theta_max 22.68
_cell_measurement_theta_min 2.30
_cell_volume 1971.6(14)
_computing_cell_refinement 'Bruker SMART'
_computing_data_collection 'Bruker SMART'
_computing_data_reduction 'Bruker SAINT'
_computing_molecular_graphics 'Bruker SHELXTL'
_computing_publication_material 'Bruker SHELXTL'
_computing_structure_refinement 'Bruker SHELXTL'
_computing_structure_solution 'Bruker SHELXTL'
_diffrn_ambient_temperature 100(2)
_diffrn_measured_fraction_theta_full 0.974
_diffrn_measured_fraction_theta_max 0.974
_diffrn_measurement_device_type 'CCD area detector'
_diffrn_measurement_method 'omega scans'
_diffrn_radiation_monochromator graphite
_diffrn_radiation_source 'fine-focus sealed tube'
_diffrn_radiation_type MoK\a
_diffrn_radiation_wavelength 0.71069
_diffrn_reflns_av_R_equivalents 0.0340
_diffrn_reflns_av_sigmaI/netI 0.0699
_diffrn_reflns_limit_h_max 12
_diffrn_reflns_limit_h_min -12
_diffrn_reflns_limit_k_max 12
_diffrn_reflns_limit_k_min -13
_diffrn_reflns_limit_l_max 23
_diffrn_reflns_limit_l_min -19
_diffrn_reflns_number 10976
_diffrn_reflns_theta_full 26.00
_diffrn_reflns_theta_max 26.00
_diffrn_reflns_theta_min 2.08
_exptl_absorpt_coefficient_mu 1.000
_exptl_absorpt_correction_T_max 0.9388
_exptl_absorpt_correction_T_min 0.8564
_exptl_absorpt_correction_type empirical
_exptl_absorpt_process_details sadabs
_exptl_crystal_colour green
_exptl_crystal_density_diffrn 1.578
_exptl_crystal_description block
_exptl_crystal_F_000 958
_exptl_crystal_size_max 0.16
_exptl_crystal_size_mid 0.08
_exptl_crystal_size_min 0.06
_refine_diff_density_max 1.523
_refine_diff_density_min -1.120
_refine_diff_density_rms 0.197
_refine_ls_extinction_method none
_refine_ls_goodness_of_fit_ref 1.173
_refine_ls_hydrogen_treatment constr
_refine_ls_matrix_type full
_refine_ls_number_parameters 504
_refine_ls_number_reflns 7547
_refine_ls_number_restraints 0
_refine_ls_restrained_S_all 1.173
_refine_ls_R_factor_all 0.1277
_refine_ls_R_factor_gt 0.0950
_refine_ls_shift/su_max 0.000
_refine_ls_shift/su_mean 0.000
_refine_ls_structure_factor_coef Fsqd
_refine_ls_weighting_details 'calc w=1/[\s^2^(Fo^2^)+(0.2000P)^2^+0.0000P] where P=(Fo^2^+2Fc^2^)/3'
_refine_ls_weighting_scheme calc
_refine_ls_wR_factor_gt 0.2592
_refine_ls_wR_factor_ref 0.3258
_reflns_number_gt 5210
_reflns_number_total 7547
_reflns_threshold_expression >2sigma(I)
_cod_data_source_file ic201463g_si_001_3.cif
_cod_data_source_block Compound_4
_cod_original_sg_symbol_Hall ' -P 1'
_cod_original_sg_symbol_H-M 'P -1 '
_cod_database_code 4328298

loop_
_symmetry_equiv_pos_as_xyz
'x, y, z'
'-x, -y, -z'

loop_
_atom_site_label
_atom_site_type_symbol
_atom_site_fract_x
_atom_site_fract_y
_atom_site_fract_z
_atom_site_U_iso_or_equiv
_atom_site_adp_type
_atom_site_occupancy
_atom_site_symmetry_multiplicity
_atom_site_calc_flag
_atom_site_refinement_flags
Cu1 Cu 0.27614(7) 0.47564(8) 0.77294(4) 0.0429(3) Uani 1 1 d .
Ca1 Ca 0.36463(13) 0.23602(12) 0.89795(7) 0.0444(4) Uani 1 1 d .
Cl1 Cl 0.5663(5) -0.0643(4) 0.6637(3) 0.1512(16) Uani 1 1 d .
Cl2 Cl 0.2812(7) 0.0200(7) 0.6569(3) 0.199(3) Uani 1 1 d .
Cl3 Cl 0.4383(5) 0.2087(4) 0.6342(3) 0.1559(16) Uani 1 1 d .
P1 P 0.21464(16) 0.63843(16) 0.61549(9) 0.0396(4) Uani 1 1 d .
O1 O 0.4136(4) 0.4136(4) 0.8264(2) 0.0432(10) Uani 1 1 d .
O2 O 0.2247(5) 0.3264(5) 0.8142(3) 0.0499(11) Uani 1 1 d .
O3 O 0.5405(5) 0.3246(5) 0.9288(3) 0.0561(12) Uani 1 1 d .
O4 O 0.2164(6) 0.1030(5) 0.8727(3) 0.0669(15) Uani 1 1 d .
O5 O -0.0159(6) 0.8120(6) 0.9265(4) 0.085(2) Uani 1 1 d .
O6 O 0.1803(6) 0.6790(7) 0.8795(4) 0.097(2) Uani 1 1 d .
O7 O 0.0040(6) 0.6093(6) 0.9094(3) 0.0743(16) Uani 1 1 d .
O8 O 0.5582(7) 0.1183(6) 0.7986(3) 0.0851(19) Uani 1 1 d .
O9 O 0.5434(6) 0.0262(5) 0.9000(3) 0.0734(16) Uani 1 1 d .
O10 O 0.7164(7) -0.0600(6) 0.8116(4) 0.097(2) Uani 1 1 d .
O11 O 0.1947(6) 0.4089(5) 0.9682(3) 0.0643(14) Uani 1 1 d .
O12 O 0.2991(5) 0.1465(5) 1.0149(3) 0.0652(14) Uani 1 1 d .
O13 O 0.469(2) 0.988(2) 0.5544(13) 0.330(13) Uani 1 1 d .
N1 N 0.1856(6) 0.7646(5) 0.5665(3) 0.0478(13) Uani 1 1 d .
N2 N 0.2264(5) 0.5062(5) 0.5763(3) 0.0446(12) Uani 1 1 d .
N3 N 0.1790(5) 0.6299(5) 0.4702(3) 0.0462(13) Uani 1 1 d .
N4 N 0.1709(7) 0.8449(6) 0.4528(4) 0.0630(17) Uani 1 1 d .
N5 N 0.1840(6) 0.4136(5) 0.4803(3) 0.0488(13) Uani 1 1 d .
N6 N 0.3577(6) 0.6324(6) 0.6412(3) 0.0488(13) Uani 1 1 d .
N7 N 0.3766(5) 0.5913(5) 0.7119(3) 0.0420(12) Uani 1 1 d .
N8 N 0.0928(5) 0.6568(5) 0.6924(3) 0.0449(12) Uani 1 1 d .
N9 N 0.1126(5) 0.5394(5) 0.7355(3) 0.0403(12) Uani 1 1 d .
N10 N 0.0565(7) 0.7018(6) 0.9075(4) 0.0606(16) Uani 1 1 d .
N11 N 0.6104(6) 0.0245(6) 0.8359(4) 0.0616(16) Uani 1 1 d .
C1 C 0.1799(6) 0.7404(6) 0.4971(3) 0.0420(14) Uani 1 1 d .
C2 C 0.1953(6) 0.5212(6) 0.5105(3) 0.0408(14) Uani 1 1 d .
C3 C 0.1664(13) 0.8339(10) 0.3778(5) 0.090(3) Uani 1 1 d .
H3A H 0.2238 0.7493 0.3585 0.135 Uiso 1 1 calc R
H3B H 0.1984 0.9016 0.3501 0.135 Uiso 1 1 calc R
H3C H 0.0741 0.8436 0.3752 0.135 Uiso 1 1 calc R
C4 C 0.1759(11) 0.9730(8) 0.4762(5) 0.080(3) Uani 1 1 d .
H4A H 0.1188 0.9945 0.5242 0.120 Uiso 1 1 calc R
H4B H 0.1439 1.0397 0.4433 0.120 Uiso 1 1 calc R
H4C H 0.2684 0.9679 0.4765 0.120 Uiso 1 1 calc R
C5 C 0.1563(8) 0.4159(8) 0.4093(4) 0.062(2) Uani 1 1 d .
H5A H 0.1169 0.3465 0.4054 0.092 Uiso 1 1 calc R
H5B H 0.2401 0.4036 0.3728 0.092 Uiso 1 1 calc R
H5C H 0.0934 0.4991 0.4026 0.092 Uiso 1 1 calc R
C6 C 0.1918(8) 0.2919(7) 0.5189(5) 0.062(2) Uani 1 1 d .
H6A H 0.2432 0.2872 0.5549 0.093 Uiso 1 1 calc R
H6B H 0.2361 0.2192 0.4854 0.093 Uiso 1 1 calc R
H6C H 0.1011 0.2883 0.5422 0.093 Uiso 1 1 calc R
C7 C 0.0523(9) 0.7781(7) 0.7363(4) 0.066(2) Uani 1 1 d .
H7A H -0.0387 0.7910 0.7659 0.100 Uiso 1 1 calc R
H7B H 0.0545 0.8517 0.7048 0.100 Uiso 1 1 calc R
H7C H 0.1146 0.7707 0.7668 0.100 Uiso 1 1 calc R
C8 C 0.4788(8) 0.6223(11) 0.5837(4) 0.075(3) Uani 1 1 d .
H8A H 0.5102 0.6980 0.5854 0.113 Uiso 1 1 calc R
H8B H 0.4575 0.6182 0.5377 0.113 Uiso 1 1 calc R
H8C H 0.5490 0.5442 0.5898 0.113 Uiso 1 1 calc R
C9 C 0.4719(7) 0.6254(7) 0.7316(4) 0.0473(15) Uani 1 1 d .
H9 H 0.5121 0.6813 0.7006 0.057 Uiso 1 1 calc R
C10 C 0.5216(6) 0.5872(7) 0.7948(4) 0.0447(15) Uani 1 1 d .
C11 C 0.6140(7) 0.6471(7) 0.8109(4) 0.0551(18) Uani 1 1 d .
H11 H 0.6334 0.7165 0.7826 0.066 Uiso 1 1 calc R
C12 C 0.6765(8) 0.6063(9) 0.8671(5) 0.064(2) Uani 1 1 d .
H12 H 0.7319 0.6518 0.8789 0.077 Uiso 1 1 calc R
C13 C 0.6566(7) 0.4958(8) 0.9067(4) 0.0553(18) Uani 1 1 d .
H13 H 0.7039 0.4639 0.9426 0.066 Uiso 1 1 calc R
C14 C 0.5679(7) 0.4349(7) 0.8926(4) 0.0463(15) Uani 1 1 d .
C15 C 0.4960(6) 0.4784(6) 0.8368(3) 0.0410(14) Uani 1 1 d .
C16 C 0.0197(6) 0.4805(7) 0.7406(4) 0.0460(15) Uani 1 1 d .
H16 H -0.0524 0.5213 0.7192 0.055 Uiso 1 1 calc R
C17 C 0.0165(6) 0.3600(6) 0.7755(3) 0.0418(14) Uani 1 1 d .
C18 C -0.0910(7) 0.3077(8) 0.7718(4) 0.0582(19) Uani 1 1 d .
H18 H -0.1580 0.3542 0.7482 0.070 Uiso 1 1 calc R
C19 C -0.0973(8) 0.1891(8) 0.8026(5) 0.064(2) Uani 1 1 d .
H19 H -0.1688 0.1563 0.7999 0.077 Uiso 1 1 calc R
C20 C 0.0031(8) 0.1164(8) 0.8382(4) 0.0601(19) Uani 1 1 d .
H20 H -0.0022 0.0365 0.8594 0.072 Uiso 1 1 calc R
C21 C 0.1099(7) 0.1655(7) 0.8412(4) 0.0520(17) Uani 1 1 d .
C22 C 0.1194(6) 0.2861(6) 0.8097(3) 0.0413(14) Uani 1 1 d .
C23 C 0.6219(8) 0.2633(8) 0.9790(4) 0.063(2) Uani 1 1 d .
H23A H 0.7162 0.2325 0.9535 0.095 Uiso 1 1 calc R
H23B H 0.5918 0.1904 1.0012 0.095 Uiso 1 1 calc R
H23C H 0.6120 0.3261 1.0157 0.095 Uiso 1 1 calc R
C24 C 0.2207(13) -0.0272(9) 0.8986(7) 0.102(4) Uani 1 1 d .
H24A H 0.1335 -0.0263 0.9296 0.152 Uiso 1 1 calc R
H24B H 0.2902 -0.0565 0.9255 0.152 Uiso 1 1 calc R
H24C H 0.2412 -0.0858 0.8582 0.152 Uiso 1 1 calc R
C25 C 0.4187(18) 0.0591(15) 0.6764(10) 0.147(6) Uani 1 1 d .
H25 H 0.3918 0.0785 0.7287 0.176 Uiso 1 1 calc R

loop_
_atom_site_aniso_label
_atom_site_aniso_U_11
_atom_site_aniso_U_22
_atom_site_aniso_U_33
_atom_site_aniso_U_23
_atom_site_aniso_U_13
_atom_site_aniso_U_12
Cu1 0.0402(5) 0.0469(5) 0.0492(5) 0.0123(4) -0.0196(4) -0.0190(4)
Ca1 0.0444(7) 0.0411(7) 0.0482(8) 0.0066(6) -0.0158(6) -0.0104(6)
Cl1 0.183(4) 0.093(2) 0.174(4) 0.011(2) -0.042(3) -0.035(3)
Cl2 0.233(6) 0.291(7) 0.142(4) 0.019(4) -0.055(4) -0.175(6)
Cl3 0.200(4) 0.127(3) 0.157(4) 0.027(3) -0.078(3) -0.047(3)
P1 0.0408(9) 0.0423(9) 0.0369(9) 0.0038(7) -0.0125(7) -0.0117(7)
O1 0.042(2) 0.039(2) 0.054(3) 0.0042(19) -0.022(2) -0.0111(18)
O2 0.050(3) 0.052(3) 0.059(3) 0.011(2) -0.026(2) -0.023(2)
O3 0.053(3) 0.063(3) 0.058(3) 0.016(2) -0.031(2) -0.014(2)
O4 0.076(3) 0.057(3) 0.087(4) 0.031(3) -0.043(3) -0.035(3)
O5 0.068(4) 0.054(3) 0.118(5) -0.003(3) 0.007(4) -0.014(3)
O6 0.048(3) 0.080(4) 0.140(6) 0.018(4) 0.007(4) -0.010(3)
O7 0.077(4) 0.066(4) 0.077(4) 0.007(3) -0.008(3) -0.026(3)
O8 0.097(5) 0.073(4) 0.061(4) 0.010(3) -0.014(3) 0.007(3)
O9 0.066(3) 0.066(4) 0.068(4) 0.010(3) -0.011(3) 0.008(3)
O10 0.067(4) 0.069(4) 0.122(6) 0.003(4) 0.006(4) 0.006(3)
O11 0.072(3) 0.060(3) 0.046(3) 0.009(2) -0.010(2) 0.000(3)
O12 0.055(3) 0.073(4) 0.061(3) 0.018(3) -0.013(2) -0.013(3)
O13 0.28(2) 0.254(19) 0.34(3) -0.148(19) 0.084(19) -0.003(16)
N1 0.064(4) 0.045(3) 0.040(3) 0.007(2) -0.018(3) -0.021(3)
N2 0.047(3) 0.041(3) 0.046(3) 0.002(2) -0.015(2) -0.009(2)
N3 0.044(3) 0.048(3) 0.047(3) -0.001(2) -0.010(2) -0.015(2)
N4 0.086(5) 0.057(4) 0.054(4) 0.011(3) -0.024(3) -0.027(3)
N5 0.044(3) 0.050(3) 0.055(3) -0.010(3) -0.012(3) -0.016(2)
N6 0.049(3) 0.068(4) 0.035(3) 0.009(3) -0.012(2) -0.025(3)
N7 0.052(3) 0.045(3) 0.030(3) 0.001(2) -0.015(2) -0.011(2)
N8 0.042(3) 0.048(3) 0.044(3) 0.006(2) -0.011(2) -0.013(2)
N9 0.032(3) 0.046(3) 0.046(3) 0.007(2) -0.012(2) -0.015(2)
N10 0.052(4) 0.052(4) 0.070(4) 0.018(3) -0.011(3) -0.009(3)
N11 0.048(4) 0.056(4) 0.076(5) 0.003(3) -0.012(3) -0.012(3)
C1 0.039(3) 0.050(4) 0.041(3) 0.005(3) -0.009(3) -0.020(3)
C2 0.027(3) 0.046(3) 0.047(4) -0.006(3) -0.005(2) -0.008(2)
C3 0.156(10) 0.084(6) 0.056(5) 0.026(5) -0.048(6) -0.060(7)
C4 0.124(8) 0.061(5) 0.075(6) 0.021(4) -0.037(6) -0.050(5)
C5 0.054(4) 0.078(5) 0.056(4) -0.014(4) -0.014(3) -0.020(4)
C6 0.058(4) 0.041(4) 0.088(6) 0.002(4) -0.022(4) -0.010(3)
C7 0.087(6) 0.056(4) 0.042(4) 0.000(3) -0.007(4) -0.004(4)
C8 0.047(4) 0.125(8) 0.052(5) -0.001(5) -0.004(3) -0.029(5)
C9 0.051(4) 0.050(4) 0.051(4) 0.013(3) -0.020(3) -0.025(3)
C10 0.042(3) 0.053(4) 0.047(4) 0.000(3) -0.015(3) -0.022(3)
C11 0.056(4) 0.061(4) 0.061(4) 0.009(3) -0.017(3) -0.036(4)
C12 0.057(4) 0.081(6) 0.073(5) -0.003(4) -0.032(4) -0.034(4)
C13 0.048(4) 0.069(5) 0.059(4) -0.005(4) -0.024(3) -0.020(3)
C14 0.044(4) 0.050(4) 0.048(4) 0.003(3) -0.017(3) -0.013(3)
C15 0.040(3) 0.041(3) 0.046(4) 0.002(3) -0.018(3) -0.012(3)
C16 0.036(3) 0.061(4) 0.043(4) 0.002(3) -0.015(3) -0.013(3)
C17 0.043(3) 0.051(4) 0.037(3) 0.003(3) -0.011(3) -0.021(3)
C18 0.047(4) 0.082(5) 0.056(4) 0.004(4) -0.021(3) -0.028(4)
C19 0.052(4) 0.081(5) 0.076(5) 0.016(4) -0.021(4) -0.044(4)
C20 0.062(4) 0.063(5) 0.070(5) 0.008(4) -0.017(4) -0.041(4)
C21 0.059(4) 0.049(4) 0.061(4) 0.011(3) -0.025(3) -0.029(3)
C22 0.043(3) 0.047(4) 0.041(3) 0.002(3) -0.013(3) -0.023(3)
C23 0.064(5) 0.078(5) 0.058(5) 0.020(4) -0.037(4) -0.023(4)
C24 0.135(9) 0.068(6) 0.149(10) 0.050(6) -0.093(8) -0.062(6)
C25 0.164(14) 0.123(12) 0.154(14) -0.024(10) -0.058(12) -0.023(10)

loop_
_atom_type_symbol
_atom_type_description
_atom_type_scat_dispersion_real
_atom_type_scat_dispersion_imag
_atom_type_scat_source
C C 0.0033 0.0016 'International Tables Vol C Tables 4.2.6.8 and 6.1.1.4'
H H 0.0000 0.0000 'International Tables Vol C Tables 4.2.6.8 and 6.1.1.4'
N N 0.0061 0.0033 'International Tables Vol C Tables 4.2.6.8 and 6.1.1.4'
O O 0.0106 0.0060 'International Tables Vol C Tables 4.2.6.8 and 6.1.1.4'
P P 0.1023 0.0942 'International Tables Vol C Tables 4.2.6.8 and 6.1.1.4'
Ca Ca 0.2262 0.3064 'International Tables Vol C Tables 4.2.6.8 and 6.1.1.4'
Cu Cu 0.3201 1.2651 'International Tables Vol C Tables 4.2.6.8 and 6.1.1.4'
Cl Cl 0.1484 0.1585 'International Tables Vol C Tables 4.2.6.8 and 6.1.1.4'

loop_
_geom_angle_atom_site_label_1
_geom_angle_atom_site_label_2
_geom_angle_atom_site_label_3
_geom_angle
O2 Cu1 O1 81.83(19)
O2 Cu1 N9 92.3(2)
O1 Cu1 N9 169.5(2)
O2 Cu1 N7 162.8(2)
O1 Cu1 N7 92.6(2)
N9 Cu1 N7 95.4(2)
O2 Cu1 Ca1 41.50(13)
O1 Cu1 Ca1 40.69(14)
N9 Cu1 Ca1 131.99(16)
N7 Cu1 Ca1 132.58(15)
O11 Ca1 O1 81.96(17)
O11 Ca1 O12 74.01(18)
O1 Ca1 O12 149.42(19)
O11 Ca1 O2 78.82(18)
O1 Ca1 O2 62.92(15)
O12 Ca1 O2 128.05(18)
O11 Ca1 O9 145.72(19)
O1 Ca1 O9 121.23(19)
O12 Ca1 O9 74.66(19)
O2 Ca1 O9 132.8(2)
O11 Ca1 O8 160.5(2)
O1 Ca1 O8 78.50(19)
O12 Ca1 O8 124.46(19)
O2 Ca1 O8 91.78(19)
O9 Ca1 O8 50.25(19)
O11 Ca1 O3 88.2(2)
O1 Ca1 O3 64.47(15)
O12 Ca1 O3 95.68(19)
O2 Ca1 O3 127.00(16)
O9 Ca1 O3 81.4(2)
O8 Ca1 O3 83.9(2)
O11 Ca1 O4 99.7(2)
O1 Ca1 O4 124.40(16)
O12 Ca1 O4 78.9(2)
O2 Ca1 O4 63.07(16)
O9 Ca1 O4 87.5(2)
O8 Ca1 O4 91.0(2)
O3 Ca1 O4 168.66(17)
O11 Ca1 N11 166.7(2)
O1 Ca1 N11 99.76(18)
O12 Ca1 N11 99.5(2)
O2 Ca1 N11 113.81(19)
O9 Ca1 N11 24.98(19)
O8 Ca1 N11 25.31(19)
O3 Ca1 N11 80.79(18)
O4 Ca1 N11 90.2(2)
O11 Ca1 Cu1 75.71(12)
O1 Ca1 Cu1 31.65(10)
O12 Ca1 Cu1 147.28(13)
O2 Ca1 Cu1 31.53(11)
O9 Ca1 Cu1 137.53(15)
O8 Ca1 Cu1 87.29(14)
O3 Ca1 Cu1 95.49(12)
O4 Ca1 Cu1 94.34(12)
N11 Ca1 Cu1 112.56(15)
N1 P1 N2 113.8(3)
N1 P1 N8 110.8(3)
N2 P1 N8 108.4(3)
N1 P1 N6 106.1(3)
N2 P1 N6 112.1(3)
N8 P1 N6 105.3(3)
C15 O1 Cu1 125.2(4)
C15 O1 Ca1 124.8(4)
Cu1 O1 Ca1 107.66(19)
C22 O2 Cu1 129.3(4)
C22 O2 Ca1 122.9(4)
Cu1 O2 Ca1 106.97(19)
C14 O3 C23 117.3(6)
C14 O3 Ca1 118.9(4)
C23 O3 Ca1 123.6(4)
C21 O4 C24 116.4(6)
C21 O4 Ca1 118.1(4)
C24 O4 Ca1 124.8(5)
N11 O8 Ca1 97.1(5)
N11 O9 Ca1 98.5(4)
C1 N1 P1 115.0(5)
C2 N2 P1 115.3(4)
C1 N3 C2 119.6(6)
C1 N4 C3 121.4(7)
C1 N4 C4 122.0(6)
C3 N4 C4 116.5(7)
C2 N5 C6 121.8(6)
C2 N5 C5 122.2(6)
C6 N5 C5 115.9(6)
N7 N6 C8 117.6(6)
N7 N6 P1 122.3(4)
C8 N6 P1 116.4(5)
C9 N7 N6 115.4(5)
C9 N7 Cu1 121.8(4)
N6 N7 Cu1 122.6(4)
N9 N8 C7 112.8(5)
N9 N8 P1 111.6(4)
C7 N8 P1 119.6(5)
C16 N9 N8 113.8(5)
C16 N9 Cu1 125.8(5)
N8 N9 Cu1 120.2(4)
O5 N10 O6 121.9(7)
O5 N10 O7 119.9(7)
O6 N10 O7 117.8(7)
O10 N11 O9 123.2(7)
O10 N11 O8 122.8(7)
O9 N11 O8 114.0(6)
O10 N11 Ca1 176.6(6)
O9 N11 Ca1 56.5(3)
O8 N11 Ca1 57.6(4)
N3 C1 N4 117.1(6)
N3 C1 N1 127.8(6)
N4 C1 N1 115.1(6)
N3 C2 N5 115.7(6)
N3 C2 N2 127.3(6)
N5 C2 N2 117.0(6)
N7 C9 C10 127.4(6)
C11 C10 C9 118.8(6)
C11 C10 C15 118.6(6)
C9 C10 C15 122.0(6)
C12 C11 C10 121.9(7)
C11 C12 C13 119.7(6)
C14 C13 C12 119.9(7)
C13 C14 O3 124.5(6)
C13 C14 C15 121.9(7)
O3 C14 C15 113.6(5)
O1 C15 C10 124.3(5)
O1 C15 C14 117.9(6)
C10 C15 C14 117.8(6)
N9 C16 C17 126.4(6)
C22 C17 C16 123.2(6)
C22 C17 C18 118.8(6)
C16 C17 C18 117.9(6)
C19 C18 C17 120.6(7)
C18 C19 C20 120.9(7)
C21 C20 C19 119.1(7)
O4 C21 C20 124.9(7)
O4 C21 C22 113.7(6)
C20 C21 C22 121.3(7)
O2 C22 C21 118.0(6)
O2 C22 C17 122.7(6)
C21 C22 C17 119.3(6)
Cl1 C25 Cl2 115.5(9)
Cl1 C25 Cl3 113.6(11)
Cl2 C25 Cl3 111.0(9)

loop_
_geom_bond_atom_site_label_1
_geom_bond_atom_site_label_2
_geom_bond_distance
Cu1 O2 1.893(5)
Cu1 O1 1.907(4)
Cu1 N9 1.944(5)
Cu1 N7 1.994(6)
Cu1 Ca1 3.4623(17)
Ca1 O11 2.357(5)
Ca1 O1 2.369(5)
Ca1 O12 2.392(6)
Ca1 O2 2.399(5)
Ca1 O9 2.467(5)
Ca1 O8 2.489(6)
Ca1 O3 2.502(5)
Ca1 O4 2.530(5)
Ca1 N11 2.925(7)
Cl1 C25 1.689(16)
Cl2 C25 1.741(17)
Cl3 C25 1.783(18)
P1 N1 1.585(5)
P1 N2 1.587(6)
P1 N8 1.672(6)
P1 N6 1.675(6)
O1 C15 1.310(7)
O2 C22 1.321(7)
O3 C14 1.393(8)
O3 C23 1.437(8)
O4 C21 1.377(8)
O4 C24 1.434(10)
O5 N10 1.216(8)
O6 N10 1.237(8)
O7 N10 1.256(8)
O8 N11 1.260(8)
O9 N11 1.249(9)
O10 N11 1.215(8)
N1 C1 1.376(8)
N2 C2 1.358(8)
N3 C1 1.312(8)
N3 C2 1.340(8)
N4 C1 1.350(9)
N4 C3 1.450(10)
N4 C4 1.476(10)
N5 C2 1.357(8)
N5 C6 1.443(9)
N5 C5 1.443(9)
N6 N7 1.431(7)
N6 C8 1.444(9)
N7 C9 1.299(8)
N8 N9 1.445(7)
N8 C7 1.473(9)
N9 C16 1.290(8)
C9 C10 1.415(9)
C10 C11 1.405(9)
C10 C15 1.421(9)
C11 C12 1.372(10)
C12 C13 1.398(11)
C13 C14 1.364(9)
C14 C15 1.427(9)
C16 C17 1.414(9)
C17 C22 1.413(9)
C17 C18 1.416(9)
C18 C19 1.372(11)
C19 C20 1.406(11)
C20 C21 1.385(9)
C21 C22 1.404(9)
